data_7059766
loop_
_publ_author_name
'Parveen, Sheikdawood'
'Nguyen, Hung Huy'
'Premkumar, Thathan'
'Puschmann, Horst'
'Govindarajan, Subbiah'

_publ_section_title
;
 Nano spinel cobaltites and their catalytic and electrochemical
 properties: facile synthesis of metal (Co, Ni, and Zn) and mixed metal
 (Co--Ni and Co--Zn) complexes of Schiff bases prepared from
 \a-ketoglutaric acid and ethyl carbazate
;
_journal_issue 29
_journal_name_full 'New Journal of Chemistry'
_journal_page_first 12729
_journal_page_last 12740
_journal_paper_doi 10.1039/D0NJ01016B
_journal_volume 44
_journal_year 2020
_chemical_formula_moiety 'C16 H22 N4 O12 Zn'
_chemical_formula_sum 'C16 H22 N4 O12 Zn'
_chemical_formula_weight 527.74
_space_group_crystal_system monoclinic
_space_group_IT_number 15
_space_group_name_Hall '-C 2yc'
_space_group_name_H-M_alt 'C 1 2/c 1'
_atom_sites_solution_hydrogens mixed
_audit_creation_date 2015-10-05
_audit_creation_method
;
Olex2 1.2-dev
(compiled 2015.09.07 svn.r3215 for OlexSys, GUI svn.r3563)
;
_audit_update_record
;
2018-12-06 deposited with the CCDC.	2020-07-02 downloaded from the CCDC.
;
_cell_angle_alpha 90
_cell_angle_beta 96.230(4)
_cell_angle_gamma 90
_cell_formula_units_Z 4
_cell_length_a 20.6603(9)
_cell_length_b 9.0466(4)
_cell_length_c 11.1969(5)
_cell_measurement_reflns_used 4267
_cell_measurement_temperature 120(2)
_cell_measurement_theta_max 28.7550
_cell_measurement_theta_min 2.9770
_cell_volume 2080.40(16)
_computing_cell_refinement
;
CrysAlisPro, Agilent Technologies,
Version 1.171.37.35h (release 09-02-2015 CrysAlis171 .NET)
(compiled Feb  9 2015,16:26:32)
;
_computing_data_collection
;
CrysAlisPro, Agilent Technologies,
Version 1.171.37.35h (release 09-02-2015 CrysAlis171 .NET)
(compiled Feb  9 2015,16:26:32)
;
_computing_data_reduction
;
CrysAlisPro, Agilent Technologies,
Version 1.171.37.35h (release 09-02-2015 CrysAlis171 .NET)
(compiled Feb  9 2015,16:26:32)
;
_computing_molecular_graphics 'Olex2 (Dolomanov et al., 2009)'
_computing_publication_material 'Olex2 (Dolomanov et al., 2009)'
_computing_structure_refinement 'ShelXL (Sheldrick, 2015)'
_computing_structure_solution 'olex2.solve (Bourhis et al., 2015)'
_diffrn_ambient_temperature 120(2)
_diffrn_detector 'CCD plate'
_diffrn_detector_area_resol_mean 8.0756
_diffrn_detector_type Sapphire3
_diffrn_measured_fraction_theta_full 0.976
_diffrn_measured_fraction_theta_max 0.976
_diffrn_measurement_details
;
List of Runs (angles in degrees, time in seconds):

  # Type    Start    End  Width  t~exp~   \w     \q     \k     \f   Frames
#--------------------------------------------------------------------------
  1  \w    -94.00 -35.00   1.00    4.00    --  -18.25-178.00-150.00   59
  2  \w    -24.00  24.00   1.00    4.00    --  -18.25-100.00  60.00   48
  3  \w    -91.00  26.00   1.00    4.00    --  -18.25 -19.00  60.00  117
  4  \w    -24.00  24.00   1.00    4.00    --  -18.25-100.00-150.00   48
  5  \w    -50.00  29.00   1.00    4.00    --   18.72 -57.00  30.00   79
  6  \w    -51.00 -26.00   1.00    4.00    --   18.72 -77.00 150.00   25
;
_diffrn_measurement_device 'four-circle diffractometer'
_diffrn_measurement_device_type 'Xcalibur, Sapphire3'
_diffrn_measurement_method '\w scans'
_diffrn_orient_matrix_type 'CrysAlisPro convention (1999,Acta A55,543-557)'
_diffrn_orient_matrix_UB_11 -0.0018672000
_diffrn_orient_matrix_UB_12 0.0776736000
_diffrn_orient_matrix_UB_13 0.0076041000
_diffrn_orient_matrix_UB_21 0.0343397000
_diffrn_orient_matrix_UB_22 0.0032650000
_diffrn_orient_matrix_UB_23 0.0127096000
_diffrn_orient_matrix_UB_31 0.0030429000
_diffrn_orient_matrix_UB_32 0.0102965000
_diffrn_orient_matrix_UB_33 -0.0619476000
_diffrn_radiation_monochromator graphite
_diffrn_radiation_probe x-ray
_diffrn_radiation_type MoK\a
_diffrn_radiation_wavelength 0.71073
_diffrn_reflns_av_R_equivalents 0.0286
_diffrn_reflns_av_unetI/netI 0.0279
_diffrn_reflns_Laue_measured_fraction_full 0.976
_diffrn_reflns_Laue_measured_fraction_max 0.976
_diffrn_reflns_limit_h_max 26
_diffrn_reflns_limit_h_min -25
_diffrn_reflns_limit_k_max 11
_diffrn_reflns_limit_k_min -10
_diffrn_reflns_limit_l_max 14
_diffrn_reflns_limit_l_min -13
_diffrn_reflns_number 7565
_diffrn_reflns_point_group_measured_fraction_full 0.976
_diffrn_reflns_point_group_measured_fraction_max 0.976
_diffrn_reflns_theta_full 27.496
_diffrn_reflns_theta_max 27.496
_diffrn_reflns_theta_min 3.002
_diffrn_source 'Enhance (Mo) X-ray Source'
_diffrn_source_current 35
_diffrn_source_type 'Enhance (Mo) X-ray Source'
_diffrn_source_voltage 50
_exptl_absorpt_coefficient_mu 1.255
_exptl_absorpt_correction_T_max 1.00000
_exptl_absorpt_correction_T_min 0.80790
_exptl_absorpt_correction_type multi-scan
_exptl_absorpt_process_details
;
CrysAlisPro, Agilent Technologies,
Version 1.171.37.35h (release 09-02-2015 CrysAlis171 .NET)
(compiled Feb  9 2015,16:26:32)
Empirical absorption correction using spherical harmonics,
 implemented in SCALE3 ABSPACK scaling algorithm.
;
_exptl_crystal_colour 'clear colourless'
_exptl_crystal_colour_lustre clear
_exptl_crystal_colour_primary colourless
_exptl_crystal_density_diffrn 1.685
_exptl_crystal_description block
_exptl_crystal_F_000 1088
_exptl_crystal_size_max 0.587
_exptl_crystal_size_mid 0.309
_exptl_crystal_size_min 0.309
_refine_diff_density_max 0.420
_refine_diff_density_min -0.346
_refine_diff_density_rms 0.064
_refine_ls_extinction_method none
_refine_ls_goodness_of_fit_ref 1.078
_refine_ls_hydrogen_treatment mixed
_refine_ls_matrix_type full
_refine_ls_number_parameters 156
_refine_ls_number_reflns 2352
_refine_ls_number_restraints 0
_refine_ls_restrained_S_all 1.078
_refine_ls_R_factor_all 0.0271
_refine_ls_R_factor_gt 0.0251
_refine_ls_shift/su_max 0.001
_refine_ls_shift/su_mean 0.000
_refine_ls_structure_factor_coef Fsqd
_refine_ls_weighting_details 'w=1/[\s^2^(Fo^2^)+(0.0245P)^2^+2.5548P] where P=(Fo^2^+2Fc^2^)/3'
_refine_ls_weighting_scheme calc
_refine_ls_wR_factor_gt 0.0609
_refine_ls_wR_factor_ref 0.0619
_reflns_Friedel_coverage 0.000
_reflns_number_gt 2214
_reflns_number_total 2352
_reflns_threshold_expression 'I > 2\s(I)'
_cod_data_source_file d0nj01016b2.cif
_cod_data_source_block sp_znkgec
_cod_depositor_comments
;Adding full bibliography for 7059765--7059769.cif.

 Adding full bibliography for 7059765--7059769.cif.
;
_cod_database_code 7059766
_chemical_oxdiff_formula C16H22N4O12Zn
_shelx_space_group_comment
;
The symmetry employed for this shelxl refinement is uniquely defined
by the following loop, which should always be used as a source of
symmetry information in preference to the above space-group names.
They are only intended as comments.
;
_reflns_odcompleteness_completeness 99.82
_reflns_odcompleteness_iscentric 1
_reflns_odcompleteness_theta 26.32
_olex2_refinement_description
;
1. Fixed Uiso
 At 1.2 times of:
  All C(H,H) groups
 At 1.5 times of:
  All C(H,H,H) groups, All O(H) groups
2.a Secondary CH2 refined with riding coordinates:
 C2(H2A,H2B), C6(H6A,H6B), C7(H7A,H7B)
2.b Idealised Me refined as rotating group:
 C3(H3A,H3B,H3C)
2.c Idealised tetrahedral OH refined as rotating group:
 O5(H5)
;
_shelx_shelxl_version_number 2014/7
_olex2_date_sample_data_collection 2015-10-05
_olex2_diffrn_ambient_temperature_device 'Oxford Cryosystems 700 Series'
_olex2_exptl_crystal_mounting_method 'The crystal was mounted on a MITIGEN holder in perfluoroether oil'
_olex2_submission_original_sample_id ZnKGEC
_olex2_submission_special_instructions 'No special instructions were received'
_oxdiff_exptl_absorpt_empirical_details
;
Empirical correction (ABSPACK) includes:
- Absorption correction using spherical harmonics
- Frame scaling
;
_oxdiff_exptl_absorpt_empirical_full_max 1.184
_oxdiff_exptl_absorpt_empirical_full_min 0.885

loop_
_space_group_symop_operation_xyz
'x, y, z'
'-x, y, -z+1/2'
'x+1/2, y+1/2, z'
'-x+1/2, y+1/2, -z+1/2'
'-x, -y, -z'
'x, -y, z-1/2'
'-x+1/2, -y+1/2, -z'
'x+1/2, -y+1/2, z-1/2'

loop_
_atom_site_label
_atom_site_type_symbol
_atom_site_fract_x
_atom_site_fract_y
_atom_site_fract_z
_atom_site_U_iso_or_equiv
_atom_site_adp_type
_atom_site_occupancy
_atom_site_site_symmetry_order
_atom_site_calc_flag
_atom_site_refinement_flags_posn
_atom_site_refinement_flags_adp
_atom_site_refinement_flags_occupancy
_atom_site_disorder_assembly
_atom_site_disorder_group
Zn Zn 1.0000 0.54831(3) 0.7500 0.01062(8) Uani 1 2 d S T P . .
O1 O 1.04312(5) 0.71892(12) 0.63933(9) 0.0132(2) Uani 1 1 d . . . . .
O2 O 0.92613(5) 0.39988(12) 0.77636(9) 0.0125(2) Uani 1 1 d . . . . .
O3 O 0.83229(5) 0.30601(13) 0.69077(10) 0.0155(2) Uani 1 1 d . . . . .
O4 O 1.02577(5) 0.81961(12) 0.45289(9) 0.0132(2) Uani 1 1 d . . . . .
O5 O 0.68941(5) 0.61715(14) 0.63436(10) 0.0186(3) Uani 1 1 d . . . . .
H5 H 0.6861 0.6785 0.6897 0.028 Uiso 1 1 calc GR . . . .
O6 O 0.79327(6) 0.68982(16) 0.65736(13) 0.0319(3) Uani 1 1 d . . . . .
N1 N 0.93718(6) 0.56335(14) 0.59375(10) 0.0089(2) Uani 1 1 d . . . . .
N2 N 0.95334(6) 0.66239(14) 0.50984(11) 0.0105(3) Uani 1 1 d . . . . .
C1 C 1.01104(7) 0.73343(17) 0.54149(13) 0.0104(3) Uani 1 1 d . . . . .
C2 C 1.08209(7) 0.91829(18) 0.47773(15) 0.0148(3) Uani 1 1 d . . . . .
H2A H 1.1224 0.8604 0.4982 0.018 Uiso 1 1 calc R . . . .
H2B H 1.0759 0.9853 0.5455 0.018 Uiso 1 1 calc R . . . .
C3 C 1.08593(8) 1.00516(19) 0.36396(15) 0.0169(3) Uani 1 1 d . . . . .
H3A H 1.1204 1.0796 0.3774 0.025 Uiso 1 1 calc GR . . . .
H3B H 1.0442 1.0543 0.3409 0.025 Uiso 1 1 calc GR . . . .
H3C H 1.0957 0.9381 0.2996 0.025 Uiso 1 1 calc GR . . . .
C4 C 0.87950(7) 0.38985(17) 0.69234(12) 0.0101(3) Uani 1 1 d . . . . .
C5 C 0.88371(7) 0.49127(16) 0.58429(12) 0.0088(3) Uani 1 1 d . . . . .
C6 C 0.83113(7) 0.49882(18) 0.48106(13) 0.0112(3) Uani 1 1 d . . . . .
H6A H 0.8363 0.4136 0.4275 0.013 Uiso 1 1 calc R . . . .
H6B H 0.8376 0.5898 0.4346 0.013 Uiso 1 1 calc R . . . .
C7 C 0.76107(7) 0.49855(18) 0.51511(13) 0.0122(3) Uani 1 1 d . . . . .
H7A H 0.7306 0.5186 0.4424 0.015 Uiso 1 1 calc R . . . .
H7B H 0.7509 0.3993 0.5453 0.015 Uiso 1 1 calc R . . . .
C8 C 0.75088(7) 0.61201(18) 0.60951(14) 0.0135(3) Uani 1 1 d . . . . .
H2 H 0.9379(9) 0.660(2) 0.4405(18) 0.018(5) Uiso 1 1 d . . . . .

loop_
_atom_site_aniso_label
_atom_site_aniso_U_11
_atom_site_aniso_U_22
_atom_site_aniso_U_33
_atom_site_aniso_U_23
_atom_site_aniso_U_13
_atom_site_aniso_U_12
Zn 0.00866(13) 0.01690(14) 0.00599(12) 0.000 -0.00066(8) 0.000
O1 0.0110(5) 0.0177(6) 0.0105(5) 0.0005(4) -0.0009(4) -0.0021(4)
O2 0.0114(5) 0.0187(6) 0.0070(5) 0.0025(4) -0.0001(4) -0.0006(4)
O3 0.0133(5) 0.0183(6) 0.0148(5) 0.0036(5) 0.0014(4) -0.0041(4)
O4 0.0128(5) 0.0159(6) 0.0106(5) 0.0016(4) 0.0004(4) -0.0051(4)
O5 0.0115(5) 0.0247(7) 0.0203(6) -0.0084(5) 0.0052(4) -0.0007(5)
O6 0.0157(6) 0.0351(8) 0.0459(8) -0.0270(7) 0.0080(6) -0.0073(5)
N1 0.0104(6) 0.0108(6) 0.0057(5) 0.0003(5) 0.0023(4) 0.0015(5)
N2 0.0115(6) 0.0147(6) 0.0050(6) 0.0014(5) -0.0007(5) -0.0028(5)
C1 0.0106(7) 0.0108(7) 0.0103(7) -0.0014(5) 0.0035(5) 0.0011(5)
C2 0.0100(7) 0.0143(7) 0.0200(8) 0.0000(6) 0.0012(6) -0.0044(6)
C3 0.0153(7) 0.0150(8) 0.0212(8) 0.0037(6) 0.0054(6) -0.0005(6)
C4 0.0104(6) 0.0127(7) 0.0077(7) -0.0003(6) 0.0029(5) 0.0025(6)
C5 0.0090(6) 0.0110(7) 0.0068(6) -0.0016(5) 0.0023(5) 0.0028(5)
C6 0.0091(6) 0.0160(7) 0.0084(7) 0.0003(6) 0.0003(5) 0.0000(6)
C7 0.0083(7) 0.0154(7) 0.0127(7) -0.0017(6) -0.0003(5) 0.0007(6)
C8 0.0125(7) 0.0139(7) 0.0142(7) 0.0010(6) 0.0020(6) 0.0022(6)

loop_
_atom_type_symbol
_atom_type_description
_atom_type_scat_dispersion_real
_atom_type_scat_dispersion_imag
_atom_type_scat_source
C C 0.0033 0.0016 'International Tables Vol C Tables 4.2.6.8 and 6.1.1.4'
H H 0.0000 0.0000 'International Tables Vol C Tables 4.2.6.8 and 6.1.1.4'
N N 0.0061 0.0033 'International Tables Vol C Tables 4.2.6.8 and 6.1.1.4'
O O 0.0106 0.0060 'International Tables Vol C Tables 4.2.6.8 and 6.1.1.4'
Zn Zn 0.2839 1.4301 'International Tables Vol C Tables 4.2.6.8 and 6.1.1.4'

loop_
_exptl_crystal_face_index_h
_exptl_crystal_face_index_k
_exptl_crystal_face_index_l
_exptl_crystal_face_perp_dist
-1 0 0 0.0972
1 0 0 0.0972
-1 0 1 0.2556
1 0 -1 0.2556
5 -3 0 0.1279
-5 3 0 0.1279
-2 -1 5 0.2466
2 1 -5 0.2466
-1 -1 0 0.1386
1 1 0 0.1386

loop_
_geom_angle_atom_site_label_1
_geom_angle_atom_site_label_2
_geom_angle_atom_site_label_3
_geom_angle
_geom_angle_site_symmetry_1
_geom_angle_site_symmetry_3
_geom_angle_publ_flag
O1 Zn O1 92.16(6) . 2_756 y
O2 Zn O1 91.40(4) . 2_756 y
O2 Zn O1 150.70(4) 2_756 2_756 y
O2 Zn O1 91.40(4) 2_756 . y
O2 Zn O1 150.70(4) . . y
O2 Zn O2 99.48(6) 2_756 . y
N1 Zn O1 74.66(4) . . y
N1 Zn O1 99.97(4) . 2_756 y
N1 Zn O1 74.66(4) 2_756 2_756 y
N1 Zn O1 99.97(4) 2_756 . y
N1 Zn O2 109.01(4) . 2_756 y
N1 Zn O2 76.07(4) . . y
N1 Zn O2 109.01(4) 2_756 . y
N1 Zn O2 76.07(4) 2_756 2_756 y
N1 Zn N1 172.45(7) . 2_756 y
C1 O1 Zn 111.23(9) . . ?
C4 O2 Zn 116.69(9) . . ?
C1 O4 C2 117.27(11) . . ?
C8 O5 H5 109.5 . . ?
N2 N1 Zn 116.60(9) . . ?
C5 N1 Zn 119.65(10) . . ?
C5 N1 N2 123.48(12) . . ?
N1 N2 C1 113.67(12) . . ?
N1 N2 H2 122.8(14) . . ?
C1 N2 H2 120.4(14) . . ?
O1 C1 O4 126.01(13) . . ?
O1 C1 N2 123.63(13) . . ?
O4 C1 N2 110.35(12) . . ?
O4 C2 H2A 110.6 . . ?
O4 C2 H2B 110.6 . . ?
O4 C2 C3 105.69(12) . . ?
H2A C2 H2B 108.7 . . ?
C3 C2 H2A 110.6 . . ?
C3 C2 H2B 110.6 . . ?
C2 C3 H3A 109.5 . . ?
C2 C3 H3B 109.5 . . ?
C2 C3 H3C 109.5 . . ?
H3A C3 H3B 109.5 . . ?
H3A C3 H3C 109.5 . . ?
H3B C3 H3C 109.5 . . ?
O2 C4 C5 115.98(12) . . ?
O3 C4 O2 125.95(14) . . ?
O3 C4 C5 118.06(13) . . ?
N1 C5 C4 111.33(12) . . ?
N1 C5 C6 126.05(13) . . ?
C6 C5 C4 122.61(12) . . ?
C5 C6 H6A 108.4 . . ?
C5 C6 H6B 108.4 . . ?
C5 C6 C7 115.59(12) . . ?
H6A C6 H6B 107.4 . . ?
C7 C6 H6A 108.4 . . ?
C7 C6 H6B 108.4 . . ?
C6 C7 H7A 109.1 . . ?
C6 C7 H7B 109.1 . . ?
H7A C7 H7B 107.9 . . ?
C8 C7 C6 112.38(12) . . ?
C8 C7 H7A 109.1 . . ?
C8 C7 H7B 109.1 . . ?
O5 C8 C7 112.36(13) . . ?
O6 C8 O5 123.49(15) . . ?
O6 C8 C7 124.16(14) . . ?

loop_
_geom_bond_atom_site_label_1
_geom_bond_atom_site_label_2
_geom_bond_distance
_geom_bond_site_symmetry_2
_geom_bond_publ_flag
Zn O1 2.2251(11) 2_756 y
Zn O1 2.2251(11) . y
Zn O2 2.0778(11) . y
Zn O2 2.0777(11) 2_756 y
Zn N1 2.0666(12) . y
Zn N1 2.0666(12) 2_756 y
O1 C1 1.2244(18) . ?
O2 C4 1.2746(18) . ?
O3 C4 1.2341(18) . ?
O4 C1 1.3229(18) . ?
O4 C2 1.4689(18) . ?
O5 H5 0.8400 . ?
O5 C8 1.3302(18) . ?
O6 C8 1.203(2) . ?
N1 N2 1.3657(17) . ?
N1 C5 1.2774(19) . ?
N2 C1 1.3667(19) . ?
N2 H2 0.81(2) . ?
C2 H2A 0.9900 . ?
C2 H2B 0.9900 . ?
C2 C3 1.506(2) . ?
C3 H3A 0.9800 . ?
C3 H3B 0.9800 . ?
C3 H3C 0.9800 . ?
C4 C5 1.528(2) . ?
C5 C6 1.4994(19) . ?
C6 H6A 0.9900 . ?
C6 H6B 0.9900 . ?
C6 C7 1.5364(19) . ?
C7 H7A 0.9900 . ?
C7 H7B 0.9900 . ?
C7 C8 1.504(2) . ?

loop_
_geom_hbond_atom_site_label_D
_geom_hbond_atom_site_label_H
_geom_hbond_atom_site_label_A
_geom_hbond_distance_DH
_geom_hbond_distance_HA
_geom_hbond_distance_DA
_geom_hbond_angle_DHA
_geom_hbond_site_symmetry_A
O5 H5 O3 0.84 1.84 2.6729(16) 172.6 4_656
N2 H2 O2 0.81(2) 1.91(2) 2.6737(16) 158.7(19) 6_565

loop_
_geom_torsion_atom_site_label_1
_geom_torsion_atom_site_label_2
_geom_torsion_atom_site_label_3
_geom_torsion_atom_site_label_4
_geom_torsion
_geom_torsion_site_symmetry_1
_geom_torsion_site_symmetry_2
_geom_torsion_site_symmetry_3
_geom_torsion_site_symmetry_4
_geom_torsion_publ_flag
Zn O1 C1 O4 -175.91(12) . . . . ?
Zn O1 C1 N2 5.18(18) . . . . ?
Zn O2 C4 O3 178.39(12) . . . . ?
Zn O2 C4 C5 -1.20(16) . . . . ?
Zn N1 N2 C1 2.32(15) . . . . ?
Zn N1 C5 C4 -5.96(16) . . . . ?
Zn N1 C5 C6 175.38(11) . . . . ?
O2 C4 C5 N1 4.62(18) . . . . ?
O2 C4 C5 C6 -176.66(13) . . . . ?
O3 C4 C5 N1 -175.01(13) . . . . ?
O3 C4 C5 C6 3.7(2) . . . . ?
N1 N2 C1 O1 -5.3(2) . . . . ?
N1 N2 C1 O4 175.65(11) . . . . ?
N1 C5 C6 C7 -139.65(15) . . . . ?
N2 N1 C5 C4 -179.70(12) . . . . ?
N2 N1 C5 C6 1.6(2) . . . . ?
C1 O4 C2 C3 -178.26(12) . . . . ?
C2 O4 C1 O1 -6.6(2) . . . . ?
C2 O4 C1 N2 172.44(12) . . . . ?
C4 C5 C6 C7 41.8(2) . . . . ?
C5 N1 N2 C1 176.25(13) . . . . ?
C5 C6 C7 C8 50.54(18) . . . . ?
C6 C7 C8 O5 176.66(13) . . . . ?
C6 C7 C8 O6 -3.2(2) . . . . ?

loop_
_exptl_oxdiff_crystal_face_indexfrac_h
_exptl_oxdiff_crystal_face_indexfrac_k
_exptl_oxdiff_crystal_face_indexfrac_l
_exptl_oxdiff_crystal_face_x
_exptl_oxdiff_crystal_face_y
_exptl_oxdiff_crystal_face_z
-1.0008 0.0001 -0.0005 0.0019 -0.0344 -0.0030
1.0008 -0.0001 0.0005 -0.0019 0.0344 0.0030
-1.0032 0.0005 0.9984 0.0095 -0.0218 -0.0649
1.0032 -0.0005 -0.9984 -0.0095 0.0218 0.0649
5.0027 -2.9970 0.0007 -0.2421 0.1620 -0.0157
-5.0027 2.9970 -0.0007 0.2421 -0.1620 0.0157
-2.0141 -0.9967 4.9929 -0.0357 -0.0090 -0.3257
2.0141 0.9967 -4.9929 0.0357 0.0090 0.3257
-1.0013 -0.9988 -0.0012 -0.0757 -0.0377 -0.0133
1.0013 0.9988 0.0012 0.0757 0.0377 0.0133
